data_4113875
loop_
_publ_author_name
'Takashi Otani'
'Jun Takayama'
'Yoshiaki Sugihara'
'Akihiko Ishii'
'Juzo Nakayama'

_publ_contact_author_address
;
Department of Chemistry, Faculty of Science, Saitama University
Saitama, Saitama 338-8570, Japan
;
_publ_contact_author_email nakaj@post.saitama-u.ac.jp
_publ_contact_author_fax +81-48-858-3700
_publ_contact_author_name 'Dr. Juzo Nakayama'
_publ_contact_author_phone +81-48-858-3390
_publ_section_title
;
 \p-Face-Selective Diels-Alder Reactions of 3,4-Di-tert-butylthiophene
 1-Oxide and 1-Imide and Formation of 1,2-Thiazetidines
;
_journal_name_full 'Journal of the American Chemical Society'
_journal_page_first 8255
_journal_page_last 8263
_journal_paper_doi 10.1021/ja029867i
_journal_volume 125
_journal_year 2003
_chemical_compound_source 'Local laboratory'
_chemical_formula_moiety 'C23 H29 N O5 S2 '
_chemical_formula_sum 'C23 H29 N O5 S2'
_chemical_formula_weight 463.615
_chemical_name_systematic
;
 ?
;
_space_group_IT_number 14
_symmetry_cell_setting monoclinic
_symmetry_space_group_name_Hall '-P 2ybc'
_symmetry_space_group_name_H-M 'P 1 21/c 1'
_audit_creation_method maXus
_cell_angle_alpha 90.00
_cell_angle_beta 105.03(6)
_cell_angle_gamma 90.00
_cell_formula_units_Z 4
_cell_length_a 7.2296(14)
_cell_length_b 21.916(4)
_cell_length_c 15.376(4)
_cell_measurement_temperature 298
_cell_volume 2352.9(11)
_computing_cell_refinement 'MXC(MAC Science)'
_computing_data_collection 'MXC(MAC Science)'
_computing_data_reduction 'maXus (Mackay et al., 1999)'
_computing_structure_refinement 'SHELXL-97 (Sheldrick, 1997)'
_diffrn_measured_fraction_theta_full 0.871
_diffrn_measured_fraction_theta_max 0.871
_diffrn_measurement_device 'Mac Science MXC3K'
_diffrn_measurement_method '\q \w scans'
_diffrn_orient_matrix_type X=UH
_diffrn_orient_matrix_UB_11 0.04911
_diffrn_orient_matrix_UB_12 -0.01902
_diffrn_orient_matrix_UB_13 0.09711
_diffrn_orient_matrix_UB_21 0.04470
_diffrn_orient_matrix_UB_22 0.02844
_diffrn_orient_matrix_UB_23 -0.03722
_diffrn_orient_matrix_UB_31 -0.01115
_diffrn_orient_matrix_UB_32 0.03018
_diffrn_orient_matrix_UB_33 0.09604
_diffrn_radiation_source 'fine-focus sealed tube'
_diffrn_radiation_type ' CuK\a'
_diffrn_radiation_wavelength_id all
_diffrn_reflns_av_R_equivalents 0.022
_diffrn_reflns_limit_h_max 8
_diffrn_reflns_limit_h_min 0
_diffrn_reflns_limit_k_max 26
_diffrn_reflns_limit_k_min 0
_diffrn_reflns_limit_l_max 18
_diffrn_reflns_limit_l_min -18
_diffrn_reflns_number 4990
_diffrn_reflns_theta_full 70.28
_diffrn_reflns_theta_max 70.28
_diffrn_reflns_theta_min 2.02
_exptl_absorpt_coefficient_mu 2.332
_exptl_absorpt_correction_T_max 0.997
_exptl_absorpt_correction_T_min 0.865
_exptl_absorpt_correction_type psi-scan
_exptl_absorpt_process_details
;
psi-scan (North, Philips & Mathews, 1968)
;
_exptl_crystal_colour Colourless
_exptl_crystal_density_diffrn 1.309
_exptl_crystal_description needle
_refine_diff_density_max 0.404
_refine_diff_density_min -0.440
_refine_diff_density_rms 0.080
_refine_ls_extinction_coef 0.0059(5)
_refine_ls_extinction_expression Fc^*^=kFc[1+0.001xFc^2^\l^3^/sin(2\q)]^-1/4^
_refine_ls_extinction_method SHELXL
_refine_ls_goodness_of_fit_ref 1.077
_refine_ls_hydrogen_treatment refxyz
_refine_ls_matrix_type full
_refine_ls_number_parameters 290
_refine_ls_number_reflns 3912
_refine_ls_number_restraints 0
_refine_ls_restrained_S_all 1.077
_refine_ls_R_factor_all 0.0979
_refine_ls_R_factor_gt 0.0877
_refine_ls_shift/su_max 0.000
_refine_ls_shift/su_mean 0.000
_refine_ls_structure_factor_coef Fsqd
_refine_ls_weighting_details 'calc w=1/[\s^2^(Fo^2^)+(0.0850P)^2^+5.0000P] where P=(Fo^2^+2Fc^2^)/3'
_refine_ls_weighting_scheme calc
_refine_ls_wR_factor_gt 0.2103
_refine_ls_wR_factor_ref 0.2174
_reflns_number_gt 3395
_reflns_number_total 3912
_reflns_threshold_expression >2sigma(I)
_cod_data_source_file ja029867isi20021221_041537.cif
_cod_data_source_block global
_cod_original_cell_volume 2352.9(9)
_cod_original_sg_symbol_H-M 'P 21/c '
_cod_original_formula_sum 'C23 H29 N O5 S2 '
_cod_database_code 4113875

loop_
_symmetry_equiv_pos_as_xyz
+X,+Y,+Z
-X,-Y,-Z
'-X,+Y+ 1/2,-Z+ 1/2'
'+X,-Y+ 1/2,+Z+ 1/2'

loop_
_atom_site_label
_atom_site_type_symbol
_atom_site_fract_x
_atom_site_fract_y
_atom_site_fract_z
_atom_site_U_iso_or_equiv
_atom_site_adp_type
_atom_site_occupancy
_atom_site_symmetry_multiplicity
_atom_site_calc_flag
_atom_site_refinement_flags
S1 S 0.08816(17) 0.22064(5) 0.90302(8) 0.0586(4) Uani 1 1 d .
S2 S 0.22600(18) 0.10846(5) 0.87906(9) 0.0608(4) Uani 1 1 d .
O3 O 0.3929(5) 0.14582(16) 0.8842(3) 0.0741(10) Uani 1 1 d .
O4 O 0.1718(6) 0.06624(16) 0.8057(2) 0.0764(10) Uani 1 1 d .
C5 C -0.1098(7) 0.2649(2) 0.8366(3) 0.0595(12) Uani 1 1 d .
C6 C 0.2624(7) 0.0665(2) 0.9790(3) 0.0563(11) Uani 1 1 d .
C7 C 0.3177(7) -0.0004(2) 1.1380(3) 0.0627(12) Uani 1 1 d .
N8 N 0.0423(6) 0.15045(16) 0.8780(3) 0.0604(10) Uani 1 1 d .
C9 C -0.0651(7) 0.3247(2) 0.8888(3) 0.0565(11) Uani 1 1 d .
C10 C 0.3176(9) 0.0954(2) 1.0611(4) 0.0745(15) Uani 1 1 d .
C11 C -0.2851(7) 0.2323(2) 0.8524(4) 0.0646(13) Uani 1 1 d .
C12 C -0.0197(7) 0.3116(2) 0.9782(3) 0.0620(12) Uani 1 1 d .
C13 C 0.2340(8) 0.0043(2) 0.9764(4) 0.0712(14) Uani 1 1 d .
C14 C -0.2326(8) 0.2170(2) 0.9511(4) 0.0709(14) Uani 1 1 d .
C15 C -0.0308(8) 0.2423(2) 0.9887(3) 0.0637(12) Uani 1 1 d .
O16 O -0.4959(6) 0.2834(2) 0.9214(5) 0.1084(17) Uani 1 1 d .
C17 C 0.2614(9) -0.0280(2) 1.0558(4) 0.0779(16) Uani 1 1 d .
C18 C 0.0462(10) 0.3482(3) 1.0671(4) 0.0873(18) Uani 1 1 d .
C19 C 0.3427(9) 0.0620(2) 1.1389(4) 0.0788(16) Uani 1 1 d .
C20 C -0.4578(9) 0.2729(3) 0.8399(6) 0.091(2) Uani 1 1 d .
C21 C -0.3834(12) 0.2473(3) 0.9856(6) 0.100(2) Uani 1 1 d .
C22 C -0.0714(9) 0.3840(2) 0.8353(4) 0.0785(16) Uani 1 1 d .
C23 C 0.3459(9) -0.0370(3) 1.2231(4) 0.0836(16) Uani 1 1 d .
O24 O -0.5517(8) 0.2960(3) 0.7738(5) 0.141(2) Uani 1 1 d .
O25 O -0.4119(11) 0.2447(3) 1.0574(5) 0.158(3) Uani 1 1 d .
C26 C 0.1256(14) 0.4152(4) 0.8617(8) 0.173(5) Uani 1 1 d .
C27 C 0.2558 0.3485 1.0998 0.127(5) Uani 0.61 1 d P
C28 C -0.2169(12) 0.4283(3) 0.8515(6) 0.115(3) Uani 1 1 d .
C30 C -0.0240 0.3146 1.1474 0.144(6) Uani 0.61 1 d P
C33 C -0.117(2) 0.3721(3) 0.7366(5) 0.193(6) Uani 1 1 d .
C34 C -0.0452 0.4106 1.0688 0.107(5) Uani 0.61 1 d P
C36 C 0.1713 0.3111 1.1434 0.111(7) Uani 0.39 1 d P
C35 C 0.2119 0.4007 1.0511 0.205(18) Uani 0.39 1 d P
C37 C -0.1338 0.3786 1.0867 0.206(19) Uani 0.39 1 d P
H5 H -0.1214 0.2723 0.7739 0.071 Uiso 1 1 d R
H10 H 0.3390 0.1387 1.0630 0.089 Uiso 1 1 d R
H11 H -0.3126 0.1951 0.8184 0.078 Uiso 1 1 d R
H13 H 0.1974 -0.0161 0.9192 0.085 Uiso 1 1 d R
H14 H -0.2341 0.1741 0.9634 0.085 Uiso 1 1 d R
H15 H 0.0229 0.2314 1.0506 0.076 Uiso 1 1 d R
H17 H 0.2357 -0.0711 1.0522 0.094 Uiso 1 1 d R
H19 H 0.3769 0.0832 1.1955 0.095 Uiso 1 1 d R
H23A H 0.3880 -0.0101 1.2736 0.100 Uiso 1 1 d R
H23B H 0.4405 -0.0682 1.2255 0.100 Uiso 1 1 d R
H23C H 0.2269 -0.0556 1.2251 0.100 Uiso 1 1 d R
H26A H 0.1212 0.4524 0.8282 0.207 Uiso 1 1 d R
H26B H 0.2240 0.3892 0.8507 0.207 Uiso 1 1 d R
H26C H 0.1530 0.4244 0.9248 0.207 Uiso 1 1 d R
H28A H -0.2155 0.4649 0.8174 0.138 Uiso 1 1 d R
H28B H -0.1894 0.4382 0.9144 0.138 Uiso 1 1 d R
H28C H -0.3410 0.4096 0.8328 0.138 Uiso 1 1 d R
H33A H -0.1190 0.4101 0.7051 0.231 Uiso 1 1 d R
H33B H -0.2411 0.3534 0.7185 0.231 Uiso 1 1 d R
H33C H -0.0236 0.3454 0.7225 0.231 Uiso 1 1 d R

loop_
_atom_site_aniso_label
_atom_site_aniso_U_11
_atom_site_aniso_U_22
_atom_site_aniso_U_33
_atom_site_aniso_U_23
_atom_site_aniso_U_13
_atom_site_aniso_U_12
S1 0.0583(7) 0.0448(6) 0.0713(8) 0.0009(5) 0.0141(5) 0.0004(5)
S2 0.0676(8) 0.0489(6) 0.0664(7) 0.0022(5) 0.0182(6) 0.0067(5)
O3 0.061(2) 0.061(2) 0.107(3) 0.0124(19) 0.035(2) -0.0035(16)
O4 0.107(3) 0.059(2) 0.059(2) -0.0092(16) 0.0149(19) 0.0142(19)
C5 0.073(3) 0.051(2) 0.056(3) 0.001(2) 0.019(2) 0.001(2)
C6 0.059(3) 0.047(2) 0.062(3) -0.004(2) 0.015(2) 0.001(2)
C7 0.061(3) 0.060(3) 0.068(3) 0.009(2) 0.018(2) 0.007(2)
N8 0.059(2) 0.0431(19) 0.078(3) -0.0023(18) 0.0158(19) 0.0030(17)
C9 0.062(3) 0.044(2) 0.065(3) 0.003(2) 0.018(2) 0.0003(19)
C10 0.102(4) 0.046(3) 0.069(3) -0.003(2) 0.008(3) -0.006(3)
C11 0.059(3) 0.049(2) 0.083(4) -0.005(2) 0.013(2) 0.001(2)
C12 0.074(3) 0.045(2) 0.064(3) -0.005(2) 0.012(2) 0.001(2)
C13 0.096(4) 0.046(2) 0.068(3) -0.008(2) 0.014(3) 0.000(2)
C14 0.086(4) 0.048(3) 0.088(4) 0.003(2) 0.040(3) 0.001(2)
C15 0.082(3) 0.051(3) 0.056(3) 0.004(2) 0.012(2) 0.002(2)
O16 0.078(3) 0.067(3) 0.196(6) -0.012(3) 0.064(3) 0.001(2)
C17 0.112(5) 0.042(3) 0.079(4) 0.004(2) 0.022(3) 0.000(3)
C18 0.108(5) 0.067(3) 0.075(4) -0.021(3) 0.003(3) 0.003(3)
C19 0.102(4) 0.062(3) 0.064(3) -0.005(3) 0.005(3) 0.000(3)
C20 0.067(4) 0.060(3) 0.139(6) -0.010(4) 0.012(4) -0.001(3)
C21 0.120(6) 0.067(4) 0.141(7) -0.003(4) 0.083(5) -0.004(4)
C22 0.098(4) 0.049(3) 0.091(4) 0.018(3) 0.029(3) 0.009(3)
C23 0.091(4) 0.083(4) 0.078(4) 0.015(3) 0.023(3) 0.009(3)
O24 0.100(4) 0.104(4) 0.184(6) -0.002(4) -0.029(4) 0.032(3)
O25 0.219(7) 0.127(5) 0.187(6) 0.002(4) 0.155(6) 0.010(5)
C26 0.141(8) 0.105(6) 0.282(14) 0.088(8) 0.071(8) -0.020(6)
C27 0.088(8) 0.165(15) 0.105(10) -0.055(10) -0.017(7) -0.011(9)
C28 0.139(6) 0.067(4) 0.137(6) 0.021(4) 0.031(5) 0.036(4)
C30 0.240(19) 0.136(12) 0.067(7) -0.029(7) 0.064(10) -0.067(13)
C33 0.43(2) 0.074(5) 0.085(5) 0.037(4) 0.084(8) 0.036(8)
C34 0.140(12) 0.079(7) 0.102(9) -0.021(6) 0.029(8) 0.029(8)
C36 0.149(19) 0.109(15) 0.054(9) -0.024(9) -0.010(10) 0.019(14)
C35 0.32(4) 0.16(2) 0.099(17) -0.036(16) -0.01(2) -0.15(3)
C37 0.17(3) 0.27(4) 0.16(3) -0.15(3) 0.02(2) 0.07(3)

loop_
_atom_type_symbol
_atom_type_description
_atom_type_scat_dispersion_real
_atom_type_scat_dispersion_imag
_atom_type_scat_source
C C 0.0181 0.0091 'International Tables Vol C Tables 4.2.6.8 and 6.1.1.4'
H H 0.0000 0.0000 'International Tables Vol C Tables 4.2.6.8 and 6.1.1.4'
N N 0.0311 0.0180 'International Tables Vol C Tables 4.2.6.8 and 6.1.1.4'
O O 0.0492 0.0322 'International Tables Vol C Tables 4.2.6.8 and 6.1.1.4'
S S 0.3331 0.5567 'International Tables Vol C Tables 4.2.6.8 and 6.1.1.4'

loop_
_diffrn_radiation_wavelength
1.54178

loop_
_geom_angle_atom_site_label_1
_geom_angle_atom_site_label_2
_geom_angle_atom_site_label_3
_geom_angle
N8 S1 C5 107.2(2)
N8 S1 C15 108.6(2)
C5 S1 C15 79.3(2)
O4 S2 O3 117.6(2)
O4 S2 N8 107.7(2)
O3 S2 N8 110.6(2)
O4 S2 C6 107.5(2)
O3 S2 C6 108.4(2)
N8 S2 C6 104.2(2)
C9 C5 C11 113.0(4)
C9 C5 S1 97.8(3)
C11 C5 S1 103.1(3)
C10 C6 C13 119.1(5)
C10 C6 S2 120.4(4)
C13 C6 S2 120.5(4)
C17 C7 C19 117.2(5)
C17 C7 C23 120.6(5)
C19 C7 C23 122.2(5)
S1 N8 S2 115.3(2)
C12 C9 C5 108.2(4)
C12 C9 C22 133.6(5)
C5 C9 C22 118.2(4)
C19 C10 C6 119.7(5)
C14 C11 C20 104.2(5)
C14 C11 C5 105.1(4)
C20 C11 C5 113.4(4)
C9 C12 C15 108.2(4)
C9 C12 C18 136.1(5)
C15 C12 C18 115.7(4)
C6 C13 C17 119.7(5)
C21 C14 C11 104.1(5)
C21 C14 C15 114.8(5)
C11 C14 C15 105.5(4)
C14 C15 C12 113.0(4)
C14 C15 S1 102.5(3)
C12 C15 S1 97.8(3)
C21 O16 C20 110.0(5)
C7 C17 C13 122.1(5)
C27 C18 C36 51.9(2)
C27 C18 C34 113.8(4)
C36 C18 C34 129.9(4)
C27 C18 C12 111.0(5)
C36 C18 C12 113.0(4)
C34 C18 C12 116.4(4)
C27 C18 C37 140.4(4)
C36 C18 C37 116.1(4)
C34 C18 C37 39.17(16)
C12 C18 C37 108.1(4)
C27 C18 C30 103.9(4)
C36 C18 C30 54.0(2)
C34 C18 C30 99.8(4)
C12 C18 C30 110.5(4)
C37 C18 C30 66.8(3)
C27 C18 C35 49.6(2)
C36 C18 C35 99.8(4)
C34 C18 C35 73.9(3)
C12 C18 C35 106.6(4)
C37 C18 C35 112.8(3)
C30 C18 C35 140.8(4)
C10 C19 C7 122.1(5)
O24 C20 O16 120.6(7)
O24 C20 C11 129.5(8)
O16 C20 C11 109.9(6)
O25 C21 O16 119.6(7)
O25 C21 C14 129.5(8)
O16 C21 C14 110.9(6)
C33 C22 C28 107.6(7)
C33 C22 C9 111.6(5)
C28 C22 C9 112.6(5)
C33 C22 C26 107.0(8)
C28 C22 C26 108.0(6)
C9 C22 C26 109.8(5)
C36 C27 C35 137.507(13)
C36 C27 C18 66.0(3)
C35 C27 C18 75.1(3)
C36 C30 C18 59.1(2)
C36 C30 C37 109.572(11)
C18 C30 C37 54.7(2)
C37 C34 C18 72.3(3)
C37 C34 C35 129.594(14)
C18 C34 C35 57.8(3)
C27 C36 C30 125.890(10)
C27 C36 C18 62.1(3)
C30 C36 C18 66.9(3)
C27 C35 C18 55.3(2)
C27 C35 C34 96.381(9)
C18 C35 C34 48.3(2)
C34 C37 C18 68.5(2)
C34 C37 C30 117.21(2)
C18 C37 C30 58.4(3)
C9 C5 H5 109.6
C11 C5 H5 112.2
S1 C5 H5 120.5
C19 C10 H10 121.1
C6 C10 H10 119.3
C14 C11 H11 108.8
C20 C11 H11 112.7
C5 C11 H11 112.0
C6 C13 H13 119.3
C17 C13 H13 120.9
C21 C14 H14 108.7
C11 C14 H14 113.8
C15 C14 H14 109.9
C14 C15 H15 112.7
C12 C15 H15 109.4
S1 C15 H15 120.6
C7 C17 H17 119.8
C13 C17 H17 118.1
C10 C19 H19 118.4
C7 C19 H19 119.4
C7 C23 H23A 108.6
C7 C23 H23B 110.3
H23A C23 H23B 109.5
C7 C23 H23C 109.5
H23A C23 H23C 109.5
H23B C23 H23C 109.5
C22 C26 H26A 109.7
C22 C26 H26B 111.5
H26A C26 H26B 109.5
C22 C26 H26C 107.1
H26A C26 H26C 109.5
H26B C26 H26C 109.5
C22 C28 H28A 110.0
C22 C28 H28B 110.1
H28A C28 H28B 109.5
C22 C28 H28C 108.4
H28A C28 H28C 109.5
H28B C28 H28C 109.5
C22 C33 H33A 109.5
C22 C33 H33B 108.2
H33A C33 H33B 109.5
C22 C33 H33C 110.7
H33A C33 H33C 109.5
H33B C33 H33C 109.5

loop_
_geom_bond_atom_site_label_1
_geom_bond_atom_site_label_2
_geom_bond_distance
S1 N8 1.599(4)
S1 C5 1.810(5)
S1 C15 1.813(5)
S2 O4 1.433(4)
S2 O3 1.443(3)
S2 N8 1.612(4)
S2 C6 1.750(5)
C5 C9 1.527(6)
C5 C11 1.529(7)
C6 C10 1.377(7)
C6 C13 1.379(6)
C7 C17 1.365(7)
C7 C19 1.380(7)
C7 C23 1.503(7)
C9 C12 1.359(7)
C9 C22 1.532(6)
C10 C19 1.374(7)
C11 C14 1.504(8)
C11 C20 1.505(8)
C12 C15 1.531(6)
C12 C18 1.550(7)
C13 C17 1.380(7)
C14 C21 1.487(8)
C14 C15 1.527(7)
O16 C21 1.359(9)
O16 C20 1.370(9)
C18 C27 1.468(7)
C18 C36 1.518(6)
C18 C34 1.523(6)
C18 C37 1.560(7)
C18 C30 1.627(7)
C18 C35 1.725(7)
C20 O24 1.179(9)
C21 O25 1.177(8)
C22 C33 1.489(10)
C22 C28 1.500(8)
C22 C26 1.537(10)
C27 C36 1.3065(2)
C27 C35 1.3590(2)
C30 C36 1.4313(5)
C30 C37 1.7563(3)
C34 C37 1.0341(2)
C34 C35 1.9593(7)
C5 H5 0.9600
C10 H10 0.9600
C11 H11 0.9600
C13 H13 0.9601
C14 H14 0.9598
C15 H15 0.9601
C17 H17 0.9600
C19 H19 0.9600
C23 H23A 0.9599
C23 H23B 0.9600
C23 H23C 0.9601
C26 H26A 0.9600
C26 H26B 0.9599
C26 H26C 0.9600
C28 H28A 0.9600
C28 H28B 0.9600
C28 H28C 0.9600
C33 H33A 0.9601
C33 H33B 0.9600
C33 H33C 0.9600
